data_2108473
loop_
_publ_author_name
'Dudek, Marta K.'
'Wielgus, Ewelina'
'Paluch, Piotr'
'\'Sniechowska, Justyna'
'Kostrzewa, Maciej'
'Day, Graeme M.'
'Bujacz, Grzegorz D.'
'Potrzebowski, Marek J.'

_publ_section_title
;
 Understanding the formation of apremilast cocrystals
;
_journal_issue 5
_journal_name_full 'Acta Crystallographica Section B'
_journal_page_first
;
;
_journal_paper_doi 10.1107/S205252061900917X
_journal_volume 75
_journal_year 2019
_chemical_absolute_configuration rmad
_chemical_formula_moiety 'C22 H24 N2 O7 S, 0.5(C6 H6 N2 O)'
_chemical_formula_sum 'C25 H27 N3 O7.5 S'
_chemical_formula_weight 521.55
_space_group_crystal_system tetragonal
_space_group_IT_number 92
_space_group_name_Hall 'P 4abw 2nw'
_space_group_name_H-M_alt 'P 41 21 2'
_symmetry_space_group_name_Hall 'P 4abw 2nw'
_symmetry_space_group_name_H-M 'P 41 21 2'
_atom_sites_solution_hydrogens geom
_atom_sites_solution_primary direct
_audit_creation_date 2019-05-16
_audit_creation_method
;
Olex2 1.2
(compiled 2018.05.29 svn.r3508 for OlexSys, GUI svn.r5506)
;
_cell_angle_alpha 90
_cell_angle_beta 90
_cell_angle_gamma 90
_cell_formula_units_Z 8
_cell_length_a 12.81222(8)
_cell_length_b 12.81222(8)
_cell_length_c 29.7274(3)
_cell_measurement_reflns_used 32527
_cell_measurement_temperature 100.00(10)
_cell_measurement_theta_max 75.1580
_cell_measurement_theta_min 3.3960
_cell_volume 4879.84(7)
_computing_cell_refinement
;
CrysAlisPro, Agilent Technologies,
Version 1.171.37.35h (release 09-02-2015 CrysAlis171 .NET)
(compiled Feb  9 2015,16:26:32)
;
_computing_data_collection
;
CrysAlisPro, Agilent Technologies,
Version 1.171.37.35h (release 09-02-2015 CrysAlis171 .NET)
(compiled Feb  9 2015,16:26:32)
;
_computing_data_reduction
;
CrysAlisPro, Agilent Technologies,
Version 1.171.37.35h (release 09-02-2015 CrysAlis171 .NET)
(compiled Feb  9 2015,16:26:32)
;
_computing_molecular_graphics 'Olex2 (Dolomanov et al., 2009)'
_computing_publication_material 'Olex2 (Dolomanov et al., 2009)'
_computing_structure_refinement 'ShelXL (Sheldrick, 2015)'
_computing_structure_solution 'ShelXS (Sheldrick, 2008)'
_diffrn_ambient_environment N~2~
_diffrn_ambient_temperature 100.00(10)
_diffrn_detector 'CCD plate'
_diffrn_detector_area_resol_mean 4.1685
_diffrn_detector_type TitanS2
_diffrn_measured_fraction_theta_full 1.000
_diffrn_measured_fraction_theta_max 0.992
_diffrn_measurement_details
;
#__ type_ start__ end____ width___ exp.time_
  1 omega -103.00  -11.00   1.0000    2.0000
omega____ theta____ kappa____ phi______ frames
    -      -43.7274  140.0000  -33.0000 92

#__ type_ start__ end____ width___ exp.time_
  2 omega -115.00  -19.00   1.0000    2.0000
omega____ theta____ kappa____ phi______ frames
    -      -43.7274  -37.0000   60.0000 96

#__ type_ start__ end____ width___ exp.time_
  3 omega   34.00   91.00   1.0000    8.0000
omega____ theta____ kappa____ phi______ frames
    -      106.7090  -30.0000 -180.0000 57

#__ type_ start__ end____ width___ exp.time_
  4 omega   24.00  109.00   1.0000    8.0000
omega____ theta____ kappa____ phi______ frames
    -      106.7090  -94.0000   30.0000 85

#__ type_ start__ end____ width___ exp.time_
  5 omega   81.00  177.00   1.0000    8.0000
omega____ theta____ kappa____ phi______ frames
    -      106.7090   45.0000 -180.0000 96

#__ type_ start__ end____ width___ exp.time_
  6 omega   36.00   98.00   1.0000    8.0000
omega____ theta____ kappa____ phi______ frames
    -      106.7090  -45.0000    0.0000 62

#__ type_ start__ end____ width___ exp.time_
  7 omega -115.00  -19.00   1.0000    2.0000
omega____ theta____ kappa____ phi______ frames
    -      -43.7274  -37.0000  -60.0000 96

#__ type_ start__ end____ width___ exp.time_
  8 omega -113.00  -18.00   1.0000    2.0000
omega____ theta____ kappa____ phi______ frames
    -      -43.7274  -57.0000 -150.0000 95

#__ type_ start__ end____ width___ exp.time_
  9 omega   36.00   98.00   1.0000    8.0000
omega____ theta____ kappa____ phi______ frames
    -      106.7090  -45.0000   90.0000 62

#__ type_ start__ end____ width___ exp.time_
 10 omega   80.00  178.00   1.0000    8.0000
omega____ theta____ kappa____ phi______ frames
    -      106.7090   30.0000    0.0000 98

#__ type_ start__ end____ width___ exp.time_
 11 omega   80.00  178.00   1.0000    8.0000
omega____ theta____ kappa____ phi______ frames
    -      106.7090   30.0000  -90.0000 98

#__ type_ start__ end____ width___ exp.time_
 12 omega   34.00   91.00   1.0000    8.0000
omega____ theta____ kappa____ phi______ frames
    -      106.7090  -30.0000 -120.0000 57

#__ type_ start__ end____ width___ exp.time_
 13 omega -118.00  -12.00   1.0000    2.0000
omega____ theta____ kappa____ phi______ frames
    -      -43.7274  -77.0000  150.0000 106

#__ type_ start__ end____ width___ exp.time_
 14 omega   23.00   97.00   1.0000    2.0000
omega____ theta____ kappa____ phi______ frames
    -       43.7274 -125.0000  -60.0000 74

#__ type_ start__ end____ width___ exp.time_
 15 omega   24.00   53.00   1.0000    8.0000
omega____ theta____ kappa____ phi______ frames
    -      106.7090  -94.0000 -120.0000 29
;
_diffrn_measurement_device 'four-circle diffractometer'
_diffrn_measurement_device_type 'SuperNova, Dual, Cu at zero, TitanS2'
_diffrn_measurement_method '\w scans'
_diffrn_orient_matrix_UB_11 0.1076303000
_diffrn_orient_matrix_UB_12 -0.0534891000
_diffrn_orient_matrix_UB_13 0.0011682000
_diffrn_orient_matrix_UB_21 0.0533627000
_diffrn_orient_matrix_UB_22 0.1075952000
_diffrn_orient_matrix_UB_23 0.0027004000
_diffrn_orient_matrix_UB_31 -0.0051987000
_diffrn_orient_matrix_UB_32 -0.0044577000
_diffrn_orient_matrix_UB_33 0.0517388000
_diffrn_radiation_monochromator mirror
_diffrn_radiation_probe x-ray
_diffrn_radiation_type CuK\a
_diffrn_radiation_wavelength 1.54184
_diffrn_reflns_av_R_equivalents 0.0210
_diffrn_reflns_av_unetI/netI 0.0111
_diffrn_reflns_Laue_measured_fraction_full 1.000
_diffrn_reflns_Laue_measured_fraction_max 0.992
_diffrn_reflns_limit_h_max 16
_diffrn_reflns_limit_h_min -16
_diffrn_reflns_limit_k_max 16
_diffrn_reflns_limit_k_min -15
_diffrn_reflns_limit_l_max 36
_diffrn_reflns_limit_l_min -26
_diffrn_reflns_number 38165
_diffrn_reflns_point_group_measured_fraction_full 1.000
_diffrn_reflns_point_group_measured_fraction_max 0.989
_diffrn_reflns_theta_full 67.684
_diffrn_reflns_theta_max 75.235
_diffrn_reflns_theta_min 3.757
_diffrn_source 'sealed X-ray tube'
_diffrn_source_type 'SuperNova (Cu) X-ray Source'
_exptl_absorpt_coefficient_mu 1.645
_exptl_absorpt_correction_T_max 1.00000
_exptl_absorpt_correction_T_min 0.74631
_exptl_absorpt_correction_type multi-scan
_exptl_absorpt_process_details
;
CrysAlisPro, Agilent Technologies,
Version 1.171.37.35h (release 09-02-2015 CrysAlis171 .NET)
(compiled Feb  9 2015,16:26:32)
Empirical absorption correction using spherical harmonics,
 implemented in SCALE3 ABSPACK scaling algorithm.
;
_exptl_crystal_density_diffrn 1.420
_exptl_crystal_description
;
;
_exptl_crystal_F_000 2192
_exptl_crystal_size_max 0.4131
_exptl_crystal_size_mid 0.2753
_exptl_crystal_size_min 0.2468
_refine_diff_density_max 1.062
_refine_diff_density_min -0.633
_refine_diff_density_rms 0.079
_refine_ls_abs_structure_details
;
 Flack x determined using 2008 quotients [(I+)-(I-)]/[(I+)+(I-)]
 (Parsons, Flack and Wagner, Acta Cryst. B69 (2013) 249-259).
;
_refine_ls_abs_structure_Flack -0.002(4)
_refine_ls_extinction_coef 0.0009(2)
_refine_ls_extinction_expression Fc^*^=kFc[1+0.001xFc^2^\l^3^/sin(2\q)]^-1/4^
_refine_ls_extinction_method 'SHELXL-2014/7 (Sheldrick 2014'
_refine_ls_goodness_of_fit_ref 1.068
_refine_ls_hydrogen_treatment constr
_refine_ls_matrix_type full
_refine_ls_number_parameters 363
_refine_ls_number_reflns 4980
_refine_ls_number_restraints 115
_refine_ls_restrained_S_all 1.319
_refine_ls_R_factor_all 0.0581
_refine_ls_R_factor_gt 0.0579
_refine_ls_shift/su_max 0.001
_refine_ls_shift/su_mean 0.000
_refine_ls_structure_factor_coef Fsqd
_refine_ls_weighting_details 'w=1/[\s^2^(Fo^2^)+(0.0952P)^2^+6.1533P] where P=(Fo^2^+2Fc^2^)/3'
_refine_ls_weighting_scheme calc
_refine_ls_wR_factor_gt 0.1596
_refine_ls_wR_factor_ref 0.1599
_reflns_Friedel_coverage 0.701
_reflns_Friedel_fraction_full 1.000
_reflns_Friedel_fraction_max 0.985
_reflns_number_gt 4953
_reflns_number_total 4980
_reflns_threshold_expression 'I > 2\s(I)'
_cod_data_source_file xk5057sup1.cif
_cod_data_source_block cocr2l
_cod_original_formula_sum 'C25 H27 N3 O7.50 S'
_cod_database_code 2108473
_shelx_shelxl_version_number 2014/7
_shelx_space_group_comment
;
The symmetry employed for this shelxl refinement is uniquely defined
by the following loop, which should always be used as a source of
symmetry information in preference to the above space-group names.
They are only intended as comments.
;
_reflns_odcompleteness_completeness 99.96
_reflns_odcompleteness_iscentric 1
_reflns_odcompleteness_theta 66.97
_olex2_refinement_description
;
1. Fixed Uiso
 At 1.2 times of:
  All C(H) groups, All C(H,H) groups, All N(H) groups, All N(H,H) groups
 At 1.5 times of:
  All C(H,H,H) groups
2. Restrained distances
 C51-C57
 1.47 with sigma of 0.01
 C57-N52
 2 with sigma of 0.01
 C57-C56
 2 with sigma of 0.01
 C57-N0AA
 1.39 with sigma of 0.01
 C57-O1AA
 1.24 with sigma of 0.01
 N0AA-O1AA
 2.27 with sigma of 0.02
3. Restrained planarity
 C51, C57, N0AA, O1AA
 with sigma of 0.05
4. Uiso/Uaniso restraints and constraints
C51 \\sim N52 \\sim C53 \\sim C54 \\sim C55 \\sim C56 \\sim C57 \\sim N0AA
\\sim O1AA: within 2A with sigma of 0.007 and sigma for terminal atoms of 0.015
Uanis(C51) \\sim Ueq, Uanis(N52) \\sim Ueq, Uanis(C53) \\sim Ueq, Uanis(C54)
\\sim Ueq, Uanis(C55) \\sim Ueq, Uanis(C56) \\sim Ueq, Uanis(C57) \\sim Ueq,
Uanis(N0AA) \\sim Ueq, Uanis(O1AA) \\sim Ueq: with sigma of 0.007 and sigma for
terminal atoms of 0.015
5. Others
 Fixed Sof: C51(0.5) N52(0.5) C53(0.5) H53(0.5) C54(0.5) H54(0.5) C55(0.5)
 H55(0.5) C56(0.5) H56(0.5) C57(0.5) N0AA(0.5) H0AA(0.5) H0AB(0.5) O1AA(0.5)
6.a Ternary CH refined with riding coordinates:
 C11(H11)
6.b Secondary CH2 refined with riding coordinates:
 C12(H12A,H12B), C20(H20A,H20B)
6.c Aromatic/amide H refined with riding coordinates:
 C2(H2), C3(H3), C4(H4), N2(H2A), C15(H15), C18(H18), C19(H19), C53(H53),
 C54(H54), C55(H55), C56(H56)
6.d Fitted hexagon refined as free rotating group:
 C51(N52,C53,C54,C55,C56)
6.e X=CH2 refined with riding coordinates:
 N0AA(H0AA,H0AB)
6.f Idealised Me refined as rotating group:
 C10(H10A,H10B,H10C), C13(H13A,H13B,H13C), C21(H21A,H21B,H21C), C22(H22A,H22B,
 H22C)
;
_olex2_date_sample_data_collection 2018-05-15
_olex2_submission_special_instructions 'No special instructions were received'

loop_
_space_group_symop_operation_xyz
'x, y, z'
'-y+1/2, x+1/2, z+1/4'
'-x, -y, z+1/2'
'y+1/2, -x+1/2, z+3/4'
'x+1/2, -y+1/2, -z+3/4'
'-x+1/2, y+1/2, -z+1/4'
'y, x, -z'
'-y, -x, -z+1/2'

loop_
_atom_site_label
_atom_site_type_symbol
_atom_site_fract_x
_atom_site_fract_y
_atom_site_fract_z
_atom_site_U_iso_or_equiv
_atom_site_adp_type
_atom_site_occupancy
_atom_site_site_symmetry_order
_atom_site_calc_flag
_atom_site_refinement_flags_posn
_atom_site_refinement_flags_adp
_atom_site_refinement_flags_occupancy
_atom_site_disorder_assembly
_atom_site_disorder_group
N1 N 0.4639(3) 0.6556(3) 0.35308(11) 0.0217(7) Uani 1 1 d . . . . .
C1 C 0.2910(3) 0.6329(3) 0.45080(14) 0.0226(8) Uani 1 1 d . . . . .
C2 C 0.2070(3) 0.5623(3) 0.45511(14) 0.0266(9) Uani 1 1 d . . . . .
H2 H 0.1675 0.5615 0.4814 0.032 Uiso 1 1 calc R . . . .
C3 C 0.1831(3) 0.4941(3) 0.42044(15) 0.0288(9) Uani 1 1 d . . . . .
H3 H 0.1268 0.4491 0.4241 0.035 Uiso 1 1 calc R . . . .
C4 C 0.2395(3) 0.4899(3) 0.38036(15) 0.0273(9) Uani 1 1 d . . . . .
H4 H 0.2229 0.4432 0.3575 0.033 Uiso 1 1 calc R . . . .
C5 C 0.3218(3) 0.5594(3) 0.37665(13) 0.0231(8) Uani 1 1 d . . . . .
C6 C 0.3971(3) 0.5762(3) 0.33938(13) 0.0220(8) Uani 1 1 d . . . . .
C7 C 0.4378(3) 0.6910(3) 0.39614(12) 0.0215(8) Uani 1 1 d . . . . .
C8 C 0.3460(3) 0.6293(3) 0.41090(13) 0.0215(8) Uani 1 1 d . . . . .
O1 O 0.4021(2) 0.5308(2) 0.30346(10) 0.0274(6) Uani 1 1 d . . . . .
O2 O 0.4830(2) 0.7608(2) 0.41635(10) 0.0263(6) Uani 1 1 d . . . . .
C9 C 0.2815(3) 0.7206(3) 0.52621(13) 0.0241(8) Uani 1 1 d . . . . .
C10 C 0.3442(4) 0.7931(4) 0.55460(14) 0.0301(9) Uani 1 1 d . . . . .
H10A H 0.4044 0.7571 0.5659 0.045 Uiso 1 1 calc GR . . . .
H10B H 0.3024 0.8171 0.5793 0.045 Uiso 1 1 calc GR . . . .
H10C H 0.3661 0.8517 0.5368 0.045 Uiso 1 1 calc GR . . . .
N2 N 0.3233(3) 0.7030(3) 0.48401(11) 0.0239(7) Uani 1 1 d . . . . .
H2A H 0.3767 0.7405 0.4772 0.029 Uiso 1 1 calc R . . . .
O3 O 0.2012(2) 0.6787(2) 0.53907(10) 0.0302(7) Uani 1 1 d . . . . .
C11 C 0.5461(3) 0.7040(3) 0.32535(13) 0.0229(8) Uani 1 1 d . . . . .
H11 H 0.5720 0.7651 0.3418 0.027 Uiso 1 1 calc R . . . .
C12 C 0.5014(3) 0.7429(3) 0.28044(13) 0.0249(8) Uani 1 1 d . . . . .
H12A H 0.4726 0.6840 0.2641 0.030 Uiso 1 1 calc R . . . .
H12B H 0.5578 0.7717 0.2625 0.030 Uiso 1 1 calc R . . . .
S1 S 0.40293(8) 0.83929(8) 0.28677(3) 0.0239(3) Uani 1 1 d . . . . .
O4 O 0.4442(3) 0.9256(2) 0.31231(11) 0.0318(7) Uani 1 1 d . . . . .
O5 O 0.3085(2) 0.7906(3) 0.30279(11) 0.0313(7) Uani 1 1 d . . . . .
C13 C 0.3824(4) 0.8798(4) 0.23078(16) 0.0367(11) Uani 1 1 d . . . . .
H13A H 0.3652 0.8204 0.2126 0.055 Uiso 1 1 calc GR . . . .
H13B H 0.4448 0.9119 0.2195 0.055 Uiso 1 1 calc GR . . . .
H13C H 0.3261 0.9292 0.2299 0.055 Uiso 1 1 calc GR . . . .
C14 C 0.6389(3) 0.6310(3) 0.31758(14) 0.0235(8) Uani 1 1 d . . . . .
C15 C 0.6532(3) 0.5773(3) 0.27696(13) 0.0239(8) Uani 1 1 d . . . . .
H15 H 0.6048 0.5850 0.2539 0.029 Uiso 1 1 calc R . . . .
C16 C 0.7393(3) 0.5124(3) 0.27091(14) 0.0238(8) Uani 1 1 d . . . . .
C17 C 0.8121(3) 0.5021(3) 0.30596(14) 0.0248(8) Uani 1 1 d . . . . .
C18 C 0.7979(3) 0.5551(3) 0.34571(14) 0.0262(8) Uani 1 1 d . . . . .
H18 H 0.8463 0.5479 0.3688 0.031 Uiso 1 1 calc R . . . .
C19 C 0.7106(3) 0.6201(3) 0.35169(14) 0.0269(9) Uani 1 1 d . . . . .
H19 H 0.7014 0.6556 0.3787 0.032 Uiso 1 1 calc R . . . .
O6 O 0.7579(2) 0.4561(2) 0.23242(10) 0.0283(7) Uani 1 1 d . . . . .
C20 C 0.6800(3) 0.4621(4) 0.19772(15) 0.0292(9) Uani 1 1 d . . . . .
H20A H 0.6776 0.5322 0.1854 0.035 Uiso 1 1 calc R . . . .
H20B H 0.6118 0.4457 0.2101 0.035 Uiso 1 1 calc R . . . .
C21 C 0.7076(4) 0.3851(4) 0.16123(16) 0.0394(11) Uani 1 1 d . . . . .
H21A H 0.6525 0.3830 0.1394 0.059 Uiso 1 1 calc GR . . . .
H21B H 0.7166 0.3171 0.1742 0.059 Uiso 1 1 calc GR . . . .
H21C H 0.7713 0.4064 0.1469 0.059 Uiso 1 1 calc GR . . . .
O7 O 0.8954(2) 0.4374(3) 0.29705(10) 0.0309(7) Uani 1 1 d . . . . .
C22 C 0.9654(4) 0.4194(5) 0.33412(16) 0.0402(12) Uani 1 1 d . . . . .
H22A H 1.0188 0.3712 0.3251 0.060 Uiso 1 1 calc GR . . . .
H22B H 0.9271 0.3909 0.3590 0.060 Uiso 1 1 calc GR . . . .
H22C H 0.9969 0.4842 0.3430 0.060 Uiso 1 1 calc GR . . . .
C51 C 0.4344(8) 0.4863(9) 0.5361(3) 0.091(3) Uani 0.5 1 d D U P A -1
N52 N 0.4653(9) 0.4614(8) 0.4925(3) 0.055(3) Uani 0.5 1 d DG U P A -1
C53 C 0.5473(8) 0.5152(9) 0.4725(3) 0.073(3) Uani 0.5 1 d G U P A -1
H53 H 0.5680 0.4985 0.4434 0.087 Uiso 0.5 1 calc R . P A -1
C54 C 0.5984(10) 0.5938(11) 0.4960(4) 0.086(3) Uani 0.5 1 d G U P A -1
H54 H 0.6533 0.6298 0.4826 0.103 Uiso 0.5 1 calc R . P A -1
C55 C 0.5675(11) 0.6188(10) 0.5395(4) 0.101(4) Uani 0.5 1 d G U P A -1
H55 H 0.6017 0.6714 0.5553 0.122 Uiso 0.5 1 calc R . P A -1
C56 C 0.4855(9) 0.5650(9) 0.5596(3) 0.095(4) Uani 0.5 1 d DG U P A -1
H56 H 0.4648 0.5817 0.5887 0.114 Uiso 0.5 1 calc R . P A -1
C57 C 0.3670(10) 0.4342(11) 0.5471(5) 0.120(5) Uani 0.5 1 d D U P A -1
N0AA N 0.3326(13) 0.3584(11) 0.5151(5) 0.113(6) Uani 0.5 1 d D U P A -1
H0AA H 0.3625 0.3542 0.4892 0.135 Uiso 0.5 1 calc R . P A -1
H0AB H 0.2820 0.3170 0.5217 0.135 Uiso 0.5 1 calc R . P A -1
O1AA O 0.317(2) 0.424(2) 0.5829(7) 0.251(10) Uani 0.5 1 d D U P A -1

loop_
_atom_site_aniso_label
_atom_site_aniso_U_11
_atom_site_aniso_U_22
_atom_site_aniso_U_33
_atom_site_aniso_U_23
_atom_site_aniso_U_13
_atom_site_aniso_U_12
N1 0.0253(17) 0.0211(15) 0.0188(15) -0.0002(13) -0.0007(13) -0.0002(13)
C1 0.0234(19) 0.0205(18) 0.0240(19) -0.0001(14) -0.0036(15) 0.0028(15)
C2 0.025(2) 0.027(2) 0.028(2) -0.0011(16) 0.0013(16) -0.0003(16)
C3 0.028(2) 0.024(2) 0.034(2) -0.0018(17) -0.0010(17) -0.0026(17)
C4 0.028(2) 0.0238(19) 0.030(2) -0.0057(16) -0.0024(17) -0.0003(17)
C5 0.0258(19) 0.0201(17) 0.0233(18) -0.0007(15) -0.0034(15) 0.0027(15)
C6 0.0278(19) 0.0192(18) 0.0189(18) -0.0013(14) -0.0061(15) 0.0030(15)
C7 0.0247(19) 0.0212(18) 0.0185(17) -0.0012(14) -0.0013(14) 0.0025(14)
C8 0.0236(18) 0.0202(17) 0.0209(18) 0.0001(14) -0.0028(15) 0.0020(14)
O1 0.0355(16) 0.0249(15) 0.0217(13) -0.0036(11) -0.0020(12) 0.0010(12)
O2 0.0263(14) 0.0296(15) 0.0228(13) -0.0052(12) -0.0019(11) -0.0037(11)
C9 0.026(2) 0.0253(19) 0.0213(18) -0.0007(15) -0.0005(15) 0.0018(15)
C10 0.034(2) 0.033(2) 0.0230(19) -0.0053(17) 0.0009(18) -0.0033(18)
N2 0.0237(17) 0.0268(17) 0.0212(16) -0.0053(13) 0.0023(13) -0.0032(13)
O3 0.0310(15) 0.0333(16) 0.0263(15) 0.0011(13) 0.0051(12) -0.0059(13)
C11 0.0224(18) 0.0248(19) 0.0215(18) 0.0006(15) -0.0004(15) -0.0010(15)
C12 0.030(2) 0.0242(19) 0.0204(18) 0.0018(15) 0.0008(16) 0.0024(15)
S1 0.0250(5) 0.0234(5) 0.0232(5) 0.0008(4) 0.0017(4) 0.0043(4)
O4 0.0352(16) 0.0256(15) 0.0346(16) -0.0053(13) -0.0013(13) 0.0032(12)
O5 0.0253(15) 0.0341(16) 0.0345(16) -0.0013(13) 0.0068(13) 0.0009(12)
C13 0.039(3) 0.039(3) 0.032(2) 0.0097(19) -0.0024(19) 0.006(2)
C14 0.027(2) 0.0223(19) 0.0211(18) 0.0003(14) -0.0009(15) 0.0021(16)
C15 0.0237(19) 0.0251(19) 0.0230(19) -0.0016(15) -0.0050(15) 0.0029(15)
C16 0.0243(19) 0.0223(19) 0.0249(19) -0.0020(15) -0.0004(15) -0.0011(15)
C17 0.0214(19) 0.0252(19) 0.028(2) 0.0020(16) -0.0022(15) 0.0007(15)
C18 0.0239(19) 0.029(2) 0.0254(19) 0.0036(16) -0.0051(16) 0.0001(16)
C19 0.026(2) 0.031(2) 0.0239(19) 0.0018(16) -0.0008(16) -0.0012(16)
O6 0.0254(14) 0.0312(16) 0.0283(15) -0.0082(12) -0.0033(12) 0.0051(12)
C20 0.0220(19) 0.036(2) 0.029(2) -0.0089(18) -0.0038(16) 0.0019(17)
C21 0.034(2) 0.051(3) 0.033(2) -0.016(2) -0.0010(19) 0.004(2)
O7 0.0236(14) 0.0381(17) 0.0310(16) 0.0029(13) -0.0014(12) 0.0093(13)
C22 0.027(2) 0.061(3) 0.032(2) 0.015(2) 0.0008(19) 0.015(2)
C51 0.092(5) 0.094(5) 0.088(6) 0.013(5) 0.000(5) 0.040(5)
N52 0.059(5) 0.059(5) 0.047(6) 0.021(4) 0.003(4) 0.025(3)
C53 0.071(5) 0.079(5) 0.068(5) 0.013(5) -0.004(5) 0.029(5)
C54 0.081(6) 0.082(6) 0.095(6) 0.016(5) -0.015(5) 0.016(5)
C55 0.097(6) 0.093(6) 0.114(6) 0.009(6) -0.001(6) 0.007(5)
C56 0.089(6) 0.088(6) 0.107(6) 0.017(5) 0.008(5) 0.022(5)
C57 0.109(7) 0.124(7) 0.127(7) 0.030(6) -0.001(6) 0.040(6)
N0AA 0.073(8) 0.111(10) 0.154(13) 0.093(9) -0.005(9) 0.043(7)
O1AA 0.234(15) 0.260(15) 0.260(15) 0.021(14) -0.001(13) 0.026(14)

loop_
_atom_type_symbol
_atom_type_description
_atom_type_scat_dispersion_real
_atom_type_scat_dispersion_imag
_atom_type_scat_source
C C 0.0181 0.0091 'International Tables Vol C Tables 4.2.6.8 and 6.1.1.4'
H H 0.0000 0.0000 'International Tables Vol C Tables 4.2.6.8 and 6.1.1.4'
N N 0.0311 0.0180 'International Tables Vol C Tables 4.2.6.8 and 6.1.1.4'
O O 0.0492 0.0322 'International Tables Vol C Tables 4.2.6.8 and 6.1.1.4'
S S 0.3331 0.5567 'International Tables Vol C Tables 4.2.6.8 and 6.1.1.4'

loop_
_geom_angle_atom_site_label_1
_geom_angle_atom_site_label_2
_geom_angle_atom_site_label_3
_geom_angle
C6 N1 C7 110.9(3)
C6 N1 C11 125.7(3)
C7 N1 C11 123.1(3)
C8 C1 C2 116.5(4)
C8 C1 N2 118.6(4)
N2 C1 C2 125.0(4)
C3 C2 C1 120.3(4)
C2 C3 C4 123.0(4)
C5 C4 C3 116.0(4)
C4 C5 C6 130.4(4)
C4 C5 C8 121.7(4)
C8 C5 C6 107.9(3)
N1 C6 C5 106.7(3)
O1 C6 N1 125.0(4)
O1 C6 C5 128.3(4)
N1 C7 C8 106.7(3)
O2 C7 N1 125.0(4)
O2 C7 C8 128.3(4)
C1 C8 C5 122.4(4)
C1 C8 C7 129.9(4)
C5 C8 C7 107.7(3)
N2 C9 C10 114.0(4)
O3 C9 C10 123.4(4)
O3 C9 N2 122.5(4)
C9 N2 C1 129.2(4)
N1 C11 C12 110.9(3)
N1 C11 C14 112.4(3)
C14 C11 C12 110.9(3)
C11 C12 S1 113.5(3)
O4 S1 C12 109.2(2)
O4 S1 O5 117.74(19)
O4 S1 C13 109.0(2)
O5 S1 C12 109.28(19)
O5 S1 C13 108.3(2)
C13 S1 C12 102.2(2)
C15 C14 C11 122.1(4)
C19 C14 C11 118.0(4)
C19 C14 C15 119.9(4)
C16 C15 C14 120.5(4)
C15 C16 C17 119.1(4)
O6 C16 C15 123.9(4)
O6 C16 C17 117.0(4)
C18 C17 C16 120.2(4)
C18 C17 O7 124.4(4)
O7 C17 C16 115.4(4)
C17 C18 C19 120.5(4)
C14 C19 C18 119.9(4)
C16 O6 C20 116.8(3)
O6 C20 C21 108.6(4)
C17 O7 C22 115.6(3)
N52 C51 C56 120.0
C57 C51 N52 110.4(8)
C57 C51 C56 129.6(8)
C51 N52 C53 120.0
C54 C53 N52 120.0
C53 C54 C55 120.0
C56 C55 C54 120.0
C55 C56 C51 120.0
C51 C57 N0AA 116.2(12)
C51 C57 O1AA 133.7(19)
O1AA C57 N0AA 110.1(15)

loop_
_geom_bond_atom_site_label_1
_geom_bond_atom_site_label_2
_geom_bond_distance
N1 C6 1.391(5)
N1 C7 1.399(5)
N1 C11 1.474(5)
C1 C2 1.413(6)
C1 C8 1.381(6)
C1 N2 1.396(5)
C2 C3 1.385(6)
C3 C4 1.395(6)
C4 C5 1.383(6)
C5 C6 1.485(6)
C5 C8 1.391(5)
C6 O1 1.218(5)
C7 C8 1.483(6)
C7 O2 1.223(5)
C9 C10 1.490(6)
C9 N2 1.383(5)
C9 O3 1.222(5)
C11 C12 1.536(5)
C11 C14 1.531(6)
C12 S1 1.775(4)
S1 O4 1.441(3)
S1 O5 1.442(3)
S1 C13 1.763(5)
C14 C15 1.402(6)
C14 C19 1.376(6)
C15 C16 1.393(6)
C16 C17 1.405(6)
C16 O6 1.373(5)
C17 C18 1.375(6)
C17 O7 1.377(5)
C18 C19 1.405(6)
O6 C20 1.437(5)
C20 C21 1.508(6)
O7 C22 1.439(5)
C51 N52 1.3900
C51 C56 1.3900
C51 C57 1.140(8)
N52 C53 1.3900
C53 C54 1.3900
C54 C55 1.3900
C55 C56 1.3900
C57 N0AA 1.429(12)
C57 O1AA 1.247(13)

_cod_database_fobs_code 2108473
